data_1560256
loop_
_publ_author_name
'Abdeljalil Assoud'
'Yixuan Shi'
'Quansheng Guo'
'Holger Kleinke'

_publ_section_title
;
 Crystal and electronic structure of the new quaternary sulfides TlLnAg2S3
 (Ln = Nd, Sm and Gd)
;
_journal_name_full 'Journal of Solid State Chemistry'
_journal_page_first 6
_journal_page_last 9
_journal_paper_doi 10.1016/j.jssc.2017.08.028
_journal_volume 256
_journal_year 2017
_chemical_formula_sum 'Ag2 Nd S3 Tl'
_chemical_formula_weight 660.54
_chemical_name_common
;
TlNdAg2S3
;
_space_group_IT_number 62
_space_group_name_Hall '-P 2ac 2n'
_space_group_name_H-M_alt 'P n m a'
_symmetry_cell_setting orthorhombic
_symmetry_Int_Tables_number 62
_symmetry_space_group_name_Hall '-P 2ac 2n'
_symmetry_space_group_name_H-M 'P n m a'
_cell_angle_alpha 90.
_cell_angle_beta 90.
_cell_angle_gamma 90.
_cell_formula_units_Z 4
_cell_length_a 13.8141(3)
_cell_length_b 4.1649(1)
_cell_length_c 11.4008(2)
_cell_volume 655.94(2)
_diffrn_ambient_temperature 296
_diffrn_radiation_probe x-ray
_diffrn_radiation_type MoK\a
_diffrn_radiation_wavelength 0.71073
_exptl_absorpt_coefficient_mu 38.977
_exptl_crystal_density_diffrn 6.689
_exptl_crystal_F_000 1132
_refine_ls_goodness_of_fit_ref 1.07
_refine_ls_number_parameters 44
_refine_ls_number_reflns 1020
_refine_ls_R_factor_gt 0.021
_refine_ls_wR_factor_gt 0.045
_cod_data_source_file JSSC-2017-256-6.cif
_cod_data_source_block 1
_cod_database_code 1560256

loop_
_space_group_symop_id
_space_group_symop_operation_xyz
1 x,y,z
2 1/2-x,-y,1/2+z
3 1/2+x,1/2-y,1/2-z
4 -x,1/2+y,-z
5 -x,-y,-z
6 1/2+x,y,1/2-z
7 1/2-x,1/2+y,1/2+z
8 x,1/2-y,z

loop_
_atom_site_label
_atom_site_type_symbol
_atom_site_thermal_displace_type
_atom_site_fract_x
_atom_site_fract_y
_atom_site_fract_z
_atom_site_occupancy
_atom_site_U_iso_or_equiv
_atom_site_calc_flag
_atom_site_refinement_flags
_atom_site_disorder_assembly
_atom_site_disorder_group
Tl Tl Uiso 0.26921(2) 0.25000 0.54262(3) 1.000 0.0283(1) . . . .
Nd Nd Uiso 0.47907(2) 0.25000 0.83733(3) 1.000 0.0111(1) . . . .
Ag1 Ag Uiso 0.03650(5) 0.25000 0.08873(5) 1.000 0.0282(2) . . . .
Ag2 Ag Uiso 0.32531(4) 0.25000 0.27193(5) 1.000 0.0300(2) . . . .
S1 S Uiso 0.14404(11) 0.25000 0.26868(14) 1.000 0.0142(3) . . . .
S2 S Uiso 0.40261(10) 0.25000 0.06771(13) 1.000 0.0117(3) . . . .
S3 S Uiso 0.58878(12) 0.25000 0.62742(13) 1.000 0.0156(4) . . . .

loop_
_atom_type_symbol
_atom_type_description
_atom_type_scat_dispersion_real
_atom_type_scat_dispersion_imag
_atom_type_scat_source
Ag Ag -0.8971 1.1015 ' International Tables Vol C Tables 4.2.6.8 and 6.1.1.4'
Nd Nd -0.1943 3.0179 ' International Tables Vol C Tables 4.2.6.8 and 6.1.1.4'
S S 0.1246 0.1234 ' International Tables Vol C Tables 4.2.6.8 and 6.1.1.4'
Tl Tl -2.8358 9.6688 ' International Tables Vol C Tables 4.2.6.8 and 6.1.1.4'

loop_
_geom_angle_atom_site_label_1
_geom_angle_atom_site_label_2
_geom_angle_atom_site_label_3
_geom_angle
_geom_angle_site_symmetry_1
_geom_angle_site_symmetry_2
_geom_angle_site_symmetry_3
_geom_angle_publ_flag
S2 Nd S3 169.56(4) 1_556 . . yes
S1 Nd S3 95.10(4) 2_555 . . yes
S1 Nd S3 95.10(4) 2_565 . . yes
S2 Nd S3 90.80(4) 4_646 . . yes
S2 Nd S3 90.80(4) 4_656 . . yes
S1 Nd S2 91.88(4) 2_555 . 1_556 yes
S1 Nd S2 91.88(4) 2_565 . 1_556 yes
S2 Nd S2 82.07(4) 1_556 . 4_646 yes
S2 Nd S2 82.07(4) 1_556 . 4_656 yes
S1 Nd S1 96.09(3) 2_555 . 2_565 yes
S1 Nd S2 84.92(3) 2_555 . 4_646 yes
S1 Nd S2 173.90(5) 2_555 . 4_656 yes
S1 Nd S2 173.90(5) 2_565 . 4_646 yes
S1 Nd S2 84.92(3) 2_565 . 4_656 yes
S2 Nd S2 93.46(3) 4_646 . 4_656 yes
S1 Ag1 S3 103.87(4) . . 2_554 yes
S1 Ag1 S3 103.87(4) . . 2_564 yes
S1 Ag1 S3 127.76(6) . . 3_455 yes
Ag1 Ag1 S1 136.52(1) 4_545 . . yes
Ag1 Ag1 S1 136.52(1) 4_555 . . yes
S3 Ag1 S3 98.77(4) 2_554 . 2_564 yes
S3 Ag1 S3 109.37(4) 2_554 . 3_455 yes
Ag1 Ag1 S3 52.02(3) 4_545 . 2_554 yes
Ag1 Ag1 S3 114.40(4) 4_555 . 2_554 yes
S3 Ag1 S3 109.37(4) 2_564 . 3_455 yes
Ag1 Ag1 S3 114.40(4) 4_545 . 2_564 yes
Ag1 Ag1 S3 52.02(3) 4_555 . 2_564 yes
Ag1 Ag1 S3 57.36(3) 4_545 . 3_455 yes
Ag1 Ag1 S3 57.36(3) 4_555 . 3_455 yes
Ag1 Ag1 Ag1 85.30(2) 4_545 . 4_555 yes
Tl Ag2 S1 76.75(4) . . . yes
Tl Ag2 S2 169.46(4) . . . yes
Tl Ag2 S3 71.94(3) . . 4_646 yes
Tl Ag2 S3 71.94(3) . . 4_656 yes
S1 Ag2 S2 113.79(5) . . . yes
S1 Ag2 S3 116.93(4) . . 4_646 yes
S1 Ag2 S3 116.93(4) . . 4_656 yes
S2 Ag2 S3 101.91(4) . . 4_646 yes
S2 Ag2 S3 101.91(4) . . 4_656 yes
S3 Ag2 S3 103.19(4) 4_646 . 4_656 yes
Ag1 S1 Ag2 126.76(7) . . . yes
Nd S1 Ag1 82.54(4) 2_554 . . yes
Nd S1 Ag1 82.54(4) 2_564 . . yes
Nd S1 Ag2 127.09(3) 2_554 . . yes
Nd S1 Ag2 127.09(3) 2_564 . . yes
Nd S1 Nd 96.09(5) 2_554 . 2_564 yes
Nd S2 Ag2 177.27(6) 1_554 . . yes
Nd S2 Ag2 83.93(4) 4_646 . . yes
Nd S2 Ag2 83.93(4) 4_656 . . yes
Nd S2 Nd 97.93(4) 1_554 . 4_646 yes
Nd S2 Nd 97.93(4) 1_554 . 4_656 yes
Nd S2 Nd 93.46(4) 4_646 . 4_656 yes
Nd S3 Ag1 78.37(4) . . 2_555 yes
Nd S3 Ag1 78.37(4) . . 2_565 yes
Nd S3 Ag1 131.32(7) . . 3_555 yes
Nd S3 Ag2 82.77(4) . . 4_646 yes
Nd S3 Ag2 82.77(4) . . 4_656 yes
Ag1 S3 Ag1 98.77(5) 2_555 . 2_565 yes
Ag1 S3 Ag1 70.63(4) 2_555 . 3_555 yes
Ag1 S3 Ag2 75.90(2) 2_555 . 4_646 yes
Ag1 S3 Ag2 161.09(7) 2_555 . 4_656 yes
Ag1 S3 Ag1 70.63(4) 2_565 . 3_555 yes
Ag1 S3 Ag2 161.09(7) 2_565 . 4_646 yes
Ag1 S3 Ag2 75.90(2) 2_565 . 4_656 yes
Ag1 S3 Ag2 122.68(4) 3_555 . 4_646 yes
Ag1 S3 Ag2 122.68(4) 3_555 . 4_656 yes
Ag2 S3 Ag2 103.19(5) 4_646 . 4_656 yes

loop_
_geom_bond_atom_site_label_1
_geom_bond_atom_site_label_2
_geom_bond_distance
_geom_bond_site_symmetry_1
_geom_bond_site_symmetry_2
_geom_bond_publ_flag
Tl Ag2 3.1819(7) . . yes
Nd S3 2.8327(16) . . yes
Nd S2 2.8309(15) . 1_556 yes
Nd S1 2.8003(10) . 2_555 yes
Nd S1 2.8003(10) . 2_565 yes
Nd S2 2.8601(10) . 4_646 yes
Nd S2 2.8601(10) . 4_656 yes
Ag1 S1 2.5330(17) . . yes
Ag1 S3 2.7434(12) . 2_554 yes
Ag1 S3 2.7434(12) . 2_564 yes
Ag1 S3 2.5679(16) . 3_455 yes
Ag1 Ag1 3.0736(6) . 4_545 yes
Ag1 Ag1 3.0736(6) . 4_555 yes
Ag2 S1 2.5044(16) . . yes
Ag2 S2 2.5615(16) . . yes
Ag2 S3 2.6574(10) . 4_646 yes
Ag2 S3 2.6574(10) . 4_656 yes

loop_
_geom_torsion_atom_site_label_1
_geom_torsion_atom_site_label_2
_geom_torsion_atom_site_label_3
_geom_torsion_atom_site_label_4
_geom_torsion
_geom_torsion_site_symmetry_1
_geom_torsion_site_symmetry_2
_geom_torsion_site_symmetry_3
_geom_torsion_site_symmetry_4
_geom_torsion_publ_flag
Tl Ag2 S1 Ag1 180.00 . . . . no
S2 Ag2 S1 Ag1 0.00 . . . . no
